data_2218486
loop_
_publ_author_name
'Zhao, Qing-Jie'
'Liu, Zheng'
'Zheng, Jin'
'Shen, Jing-Shan'

_publ_section_title
;
 4-Acetyl-2,3,4,5-tetrahydro-1<i>H</i>-1,4-benzodiazepine
;
_journal_issue 6
_journal_name_full 'Acta Crystallographica Section E'
_journal_page_first o969
_journal_paper_doi 10.1107/S1600536808007927
_journal_volume 64
_journal_year 2008
_chemical_formula_moiety 'C11 H14 N2 O, H2 O'
_chemical_formula_sum 'C11 H16 N2 O2'
_chemical_formula_weight 208.26
_chemical_melting_point 358
_chemical_name_systematic ?
_space_group_IT_number 78
_symmetry_cell_setting tetragonal
_symmetry_space_group_name_Hall 'P 4cw'
_symmetry_space_group_name_H-M 'P 43'
_atom_sites_solution_hydrogens geom
_atom_sites_solution_primary direct
_atom_sites_solution_secondary difmap
_audit_creation_method SHELXL-97
_cell_angle_alpha 90.00
_cell_angle_beta 90.00
_cell_angle_gamma 90.00
_cell_formula_units_Z 4
_cell_length_a 10.8251(8)
_cell_length_b 10.8251(8)
_cell_length_c 9.4569(14)
_cell_measurement_reflns_used 3047
_cell_measurement_temperature 296(2)
_cell_measurement_theta_max 26.0
_cell_measurement_theta_min 2.7
_cell_volume 1108.2(2)
_computing_cell_refinement 'SMART (Bruker, 2000)'
_computing_data_collection 'SMART (Bruker, 2000)'
_computing_data_reduction 'SAINT (Bruker, 2000)'
_computing_molecular_graphics 'SHELXTL (Sheldrick, 2008)'
_computing_publication_material 'SHELXTL (Sheldrick, 2008)'
_computing_structure_refinement 'SHELXL97 (Sheldrick, 2008)'
_computing_structure_solution 'SHELXS97 (Sheldrick, 2008)'
_diffrn_ambient_temperature 296(2)
_diffrn_measured_fraction_theta_full 0.999
_diffrn_measured_fraction_theta_max 0.999
_diffrn_measurement_device_type 'Bruker SMART CCD'
_diffrn_measurement_method 'phi and omega scans'
_diffrn_radiation_monochromator graphite
_diffrn_radiation_source 'fine-focus sealed tube'
_diffrn_radiation_type MoK\a
_diffrn_radiation_wavelength 0.71073
_diffrn_reflns_av_R_equivalents 0.0161
_diffrn_reflns_av_sigmaI/netI 0.0109
_diffrn_reflns_limit_h_max 8
_diffrn_reflns_limit_h_min -12
_diffrn_reflns_limit_k_max 12
_diffrn_reflns_limit_k_min -12
_diffrn_reflns_limit_l_max 11
_diffrn_reflns_limit_l_min -9
_diffrn_reflns_number 5758
_diffrn_reflns_theta_full 25.02
_diffrn_reflns_theta_max 25.02
_diffrn_reflns_theta_min 2.66
_exptl_absorpt_coefficient_mu 0.087
_exptl_absorpt_correction_T_max 0.9871
_exptl_absorpt_correction_T_min 0.9828
_exptl_absorpt_correction_type none
_exptl_crystal_colour colourless
_exptl_crystal_density_diffrn 1.248
_exptl_crystal_density_method 'not measured'
_exptl_crystal_description Block
_exptl_crystal_F_000 448
_exptl_crystal_size_max 0.20
_exptl_crystal_size_mid 0.20
_exptl_crystal_size_min 0.15
_refine_diff_density_max 0.212
_refine_diff_density_min -0.195
_refine_ls_abs_structure_details 'Flack (1983)'
_refine_ls_abs_structure_Flack -10(10)
_refine_ls_extinction_method none
_refine_ls_goodness_of_fit_ref 1.067
_refine_ls_hydrogen_treatment mixed
_refine_ls_matrix_type full
_refine_ls_number_parameters 140
_refine_ls_number_reflns 1043
_refine_ls_number_restraints 1
_refine_ls_restrained_S_all 1.066
_refine_ls_R_factor_all 0.0376
_refine_ls_R_factor_gt 0.0352
_refine_ls_shift/su_max 0.000
_refine_ls_shift/su_mean 0.000
_refine_ls_structure_factor_coef Fsqd
_refine_ls_weighting_details 'calc w=1/[\s^2^(Fo^2^)+(0.0638P)^2^+0.1073P] where P=(Fo^2^+2Fc^2^)/3'
_refine_ls_weighting_scheme calc
_refine_ls_wR_factor_gt 0.0960
_refine_ls_wR_factor_ref 0.0983
_reflns_number_gt 972
_reflns_number_total 1043
_reflns_threshold_expression >2sigma(I)
_cod_data_source_file om2218.cif
_cod_data_source_block I
_cod_depositor_comments
;
The following automatic conversions were performed:
'_symmetry_cell_setting' value 'Tetragonal' changed to 'tetragonal'
according to '/home/saulius/struct/CIF-dictionaries/cif_core.dic'
dictionary named 'cif_core.dic' version 2.4.1 from 2010-06-29.

Automatic conversion script
Id: cif_fix_enum 1527 2010-12-29 10:47:43Z saulius 

The following automatic conversions were performed:

'_symmetry_cell_setting' value 'Tetragonal' changed to 'tetragonal'
according to /home/saulius/struct/CIF-dictionaries/cif_core.dic
dictionary named 'cif_core.dic' version 2.4.1 from 2010-06-29.

Automatic conversion script
Id: cif_fix_values 1715 2011-07-08 13:25:40Z adriana 
;
_cod_original_sg_symbol_H-M P4(3)
_cod_database_code 2218486
_cod_database_fobs_code 2218486

loop_
_symmetry_equiv_pos_as_xyz
'x, y, z'
'-x, -y, z+1/2'
'-y, x, z+3/4'
'y, -x, z+1/4'

loop_
_atom_site_type_symbol
_atom_site_label
_atom_site_fract_x
_atom_site_fract_y
_atom_site_fract_z
_atom_site_U_iso_or_equiv
_atom_site_adp_type
_atom_site_calc_flag
_atom_site_refinement_flags
_atom_site_occupancy
O O1W 0.40813(19) 0.43417(18) 0.4076(2) 0.0676(6) Uani d . 1
H H1A 0.4427 0.3641 0.3986 0.081 Uiso d R 1
H H1B 0.3401 0.4358 0.4525 0.081 Uiso d R 1
C C1 0.6424(2) 0.9826(2) 0.3856(3) 0.0460(5) Uani d . 1
C C2 0.7330(3) 1.0679(2) 0.4220(3) 0.0580(7) Uani d . 1
H H2 0.7462 1.1362 0.3642 0.070 Uiso calc R 1
C C3 0.8037(3) 1.0533(3) 0.5422(3) 0.0701(8) Uani d . 1
H H3 0.8639 1.1112 0.5653 0.084 Uiso calc R 1
C C4 0.7843(3) 0.9525(3) 0.6272(3) 0.0735(9) Uani d . 1
H H4 0.8310 0.9425 0.7090 0.088 Uiso calc R 1
C C5 0.6966(3) 0.8663(3) 0.5923(3) 0.0638(8) Uani d . 1
H H5 0.6853 0.7980 0.6505 0.077 Uiso calc R 1
C C6 0.6240(2) 0.8789(2) 0.4716(3) 0.0490(6) Uani d . 1
C C7 0.5295(3) 0.7284(2) 0.3073(4) 0.0613(7) Uani d . 1
H H7A 0.4792 0.6547 0.3164 0.074 Uiso calc R 1
H H7B 0.6133 0.7023 0.2867 0.074 Uiso calc R 1
C C8 0.4817(2) 0.8038(3) 0.1833(3) 0.0604(7) Uani d . 1
H H8A 0.4760 0.7516 0.1002 0.072 Uiso calc R 1
H H8B 0.3996 0.8343 0.2047 0.072 Uiso calc R 1
C C9 0.5604(2) 1.0065(2) 0.2601(3) 0.0514(6) Uani d . 1
H H9A 0.4761 1.0164 0.2928 0.062 Uiso calc R 1
H H9B 0.5853 1.0835 0.2160 0.062 Uiso calc R 1
C C10 0.6485(2) 0.8995(2) 0.0517(3) 0.0513(6) Uani d . 1
C C11 0.7359(3) 1.0053(3) 0.0322(3) 0.0689(8) Uani d . 1
H H11A 0.7950 0.9850 -0.0398 0.103 Uiso calc R 1
H H11B 0.7783 1.0213 0.1195 0.103 Uiso calc R 1
H H11C 0.6906 1.0776 0.0044 0.103 Uiso calc R 1
N N1 0.5291(2) 0.7936(2) 0.4415(3) 0.0596(6) Uani d . 1
N N2 0.56359(19) 0.90814(18) 0.1536(2) 0.0500(5) Uani d . 1
O O1 0.6565(2) 0.80907(18) -0.0269(2) 0.0685(6) Uani d . 1
H H1 0.519(3) 0.747(4) 0.517(5) 0.082 Uiso d . 1

loop_
_atom_site_aniso_label
_atom_site_aniso_U_11
_atom_site_aniso_U_22
_atom_site_aniso_U_33
_atom_site_aniso_U_12
_atom_site_aniso_U_13
_atom_site_aniso_U_23
O1W 0.0770(13) 0.0662(11) 0.0596(12) 0.0001(9) -0.0051(10) 0.0138(10)
C1 0.0511(12) 0.0457(12) 0.0412(12) 0.0081(10) 0.0042(10) -0.0016(10)
C2 0.0669(16) 0.0523(13) 0.0547(16) 0.0004(12) 0.0037(13) -0.0129(12)
C3 0.0711(18) 0.0773(19) 0.0620(19) 0.0076(15) -0.0121(15) -0.0284(16)
C4 0.0722(19) 0.101(2) 0.0476(16) 0.0341(18) -0.0147(14) -0.0216(17)
C5 0.0764(18) 0.0692(17) 0.0457(15) 0.0306(15) 0.0060(14) 0.0082(13)
C6 0.0502(13) 0.0513(13) 0.0455(13) 0.0126(10) 0.0072(11) 0.0053(11)
C7 0.0599(15) 0.0437(13) 0.080(2) -0.0070(11) 0.0064(14) 0.0074(14)
C8 0.0514(13) 0.0617(15) 0.0682(19) -0.0105(11) -0.0053(13) -0.0020(14)
C9 0.0596(14) 0.0441(12) 0.0507(15) 0.0070(11) -0.0044(12) 0.0048(11)
C10 0.0640(15) 0.0508(13) 0.0392(12) -0.0015(11) -0.0085(12) 0.0050(11)
C11 0.087(2) 0.0663(17) 0.0529(17) -0.0163(15) 0.0089(15) 0.0064(14)
N1 0.0602(13) 0.0577(13) 0.0610(15) 0.0020(10) 0.0131(12) 0.0183(12)
N2 0.0582(12) 0.0469(11) 0.0449(11) -0.0001(9) -0.0078(10) 0.0040(9)
O1 0.0907(14) 0.0624(11) 0.0525(11) -0.0061(10) 0.0010(11) -0.0097(10)

loop_
_atom_type_symbol
_atom_type_description
_atom_type_scat_dispersion_real
_atom_type_scat_dispersion_imag
_atom_type_scat_source
C C 0.0033 0.0000 'International Tables Vol C Tables 4.2.6.8 and 6.1.1.4'
H H 0.0000 0.0000 'International Tables Vol C Tables 4.2.6.8 and 6.1.1.4'
N N 0.0061 0.0000 'International Tables Vol C Tables 4.2.6.8 and 6.1.1.4'
O O 0.0106 0.0000 'International Tables Vol C Tables 4.2.6.8 and 6.1.1.4'

loop_
_geom_angle_atom_site_label_1
_geom_angle_atom_site_label_2
_geom_angle_atom_site_label_3
_geom_angle
H1A O1W H1B 116.8
C2 C1 C6 119.3(3)
C2 C1 C9 119.9(2)
C6 C1 C9 120.8(2)
C3 C2 C1 121.3(3)
C3 C2 H2 119.4
C1 C2 H2 119.4
C4 C3 C2 119.3(3)
C4 C3 H3 120.3
C2 C3 H3 120.3
C5 C4 C3 120.4(3)
C5 C4 H4 119.8
C3 C4 H4 119.8
C4 C5 C6 121.4(3)
C4 C5 H5 119.3
C6 C5 H5 119.3
C5 C6 C1 118.3(3)
C5 C6 N1 120.8(2)
C1 C6 N1 120.7(2)
N1 C7 C8 114.4(2)
N1 C7 H7A 108.7
C8 C7 H7A 108.7
N1 C7 H7B 108.7
C8 C7 H7B 108.7
H7A C7 H7B 107.6
N2 C8 C7 110.9(2)
N2 C8 H8A 109.5
C7 C8 H8A 109.5
N2 C8 H8B 109.5
C7 C8 H8B 109.5
H8A C8 H8B 108.0
N2 C9 C1 113.81(19)
N2 C9 H9A 108.8
C1 C9 H9A 108.8
N2 C9 H9B 108.8
C1 C9 H9B 108.8
H9A C9 H9B 107.7
O1 C10 N2 122.7(2)
O1 C10 C11 119.2(3)
N2 C10 C11 118.1(2)
C10 C11 H11A 109.5
C10 C11 H11B 109.5
H11A C11 H11B 109.5
C10 C11 H11C 109.5
H11A C11 H11C 109.5
H11B C11 H11C 109.5
C6 N1 C7 119.5(2)
C6 N1 H1 107(3)
C7 N1 H1 116(3)
C10 N2 C8 120.1(2)
C10 N2 C9 124.3(2)
C8 N2 C9 114.5(2)

loop_
_geom_bond_atom_site_label_1
_geom_bond_atom_site_label_2
_geom_bond_distance
O1W H1A 0.8500
O1W H1B 0.8499
C1 C2 1.390(4)
C1 C6 1.401(4)
C1 C9 1.505(3)
C2 C3 1.379(4)
C2 H2 0.9300
C3 C4 1.372(5)
C3 H3 0.9300
C4 C5 1.372(5)
C4 H4 0.9300
C5 C6 1.392(4)
C5 H5 0.9300
C6 N1 1.411(4)
C7 N1 1.452(4)
C7 C8 1.519(4)
C7 H7A 0.9700
C7 H7B 0.9700
C8 N2 1.463(3)
C8 H8A 0.9700
C8 H8B 0.9700
C9 N2 1.466(3)
C9 H9A 0.9700
C9 H9B 0.9700
C10 O1 1.233(3)
C10 N2 1.334(3)
C10 C11 1.497(4)
C11 H11A 0.9600
C11 H11B 0.9600
C11 H11C 0.9600
N1 H1 0.88(4)

loop_
_geom_hbond_atom_site_label_D
_geom_hbond_atom_site_label_H
_geom_hbond_atom_site_label_A
_geom_hbond_site_symmetry_A
_geom_hbond_distance_DH
_geom_hbond_distance_HA
_geom_hbond_distance_DA
_geom_hbond_angle_DHA
_geom_hbond_publ_flag
N1 H1 O1W 4_565 0.88(5) 2.33(4) 3.163(3) 158(4) yes

loop_
_geom_torsion_atom_site_label_1
_geom_torsion_atom_site_label_2
_geom_torsion_atom_site_label_3
_geom_torsion_atom_site_label_4
_geom_torsion
C6 C1 C2 C3 -1.0(4)
C9 C1 C2 C3 175.2(2)
C1 C2 C3 C4 0.1(4)
C2 C3 C4 C5 0.7(4)
C3 C4 C5 C6 -0.8(4)
C4 C5 C6 C1 -0.1(4)
C4 C5 C6 N1 -176.2(3)
C2 C1 C6 C5 0.9(3)
C9 C1 C6 C5 -175.3(2)
C2 C1 C6 N1 177.0(2)
C9 C1 C6 N1 0.8(3)
N1 C7 C8 N2 65.5(3)
C2 C1 C9 N2 123.2(3)
C6 C1 C9 N2 -60.6(3)
C5 C6 N1 C7 -123.7(3)
C1 C6 N1 C7 60.3(3)
C8 C7 N1 C6 -79.0(3)
O1 C10 N2 C8 5.0(4)
C11 C10 N2 C8 -175.7(3)
O1 C10 N2 C9 172.1(2)
C11 C10 N2 C9 -8.6(4)
C7 C8 N2 C10 97.6(3)
C7 C8 N2 C9 -70.8(3)
C1 C9 N2 C10 -84.2(3)
C1 C9 N2 C8 83.6(3)

loop_
_cod_related_entry_id
_cod_related_entry_database
_cod_related_entry_code
1 ChemSpider 26000935
